data_8100385
loop_
_publ_author_name
'Hauptmann, Ralf'
'F\"assler, Thomas F.'

_publ_section_title
;Crystal structure of di[K(18-crown-6)]dirubidium nonagermanide(4--)
 diethylenediamine, [K(C~12~H~26~N~2~O~4~)]~2~Rb~2~[Ge~9~] &#x00B7;
 2C~2~N~2~H~8~
;
_journal_issue 3
_journal_name_full 'Zeitschrift f\"ur Kristallographie - New Crystal Structures'
_journal_page_first 370
_journal_page_last 372
_journal_volume 218
_journal_year 2003
_chemical_formula_structural '[K(diaza-18-crown-6)]2 Rb2 [Ge9](en)2'
_chemical_formula_sum 'C28 H68 Ge9 K2 N8 O8 Rb2'
_chemical_formula_weight 1547.35
_space_group_IT_number 14
_symmetry_cell_setting monoclinic
_symmetry_space_group_name_Hall '-P 2ybc'
_symmetry_space_group_name_H-M 'P 1 21/c 1'
_cell_angle_alpha 90.00
_cell_angle_beta 97.28(3)
_cell_angle_gamma 90.00
_cell_formula_units_Z 4
_cell_length_a 16.864(3)
_cell_length_b 12.091(2)
_cell_length_c 26.466(5)
_cell_measurement_temperature 153(2)
_cell_volume 5352.8(19)
_diffrn_ambient_temperature 293(2)
_exptl_crystal_density_diffrn 1.920
_cod_original_sg_symbol_H-M 'P 21/c'
_cod_database_code 8100385

loop_
_symmetry_equiv_pos_as_xyz
'x, y, z'
'-x, y+1/2, -z+1/2'
'-x, -y, -z'
'x, -y-1/2, z-1/2'

loop_
_atom_site_label
_atom_site_type_symbol
_atom_site_fract_x
_atom_site_fract_y
_atom_site_fract_z
_atom_site_U_iso_or_equiv
_atom_site_adp_type
_atom_site_occupancy
_atom_site_symmetry_multiplicity
_atom_site_Wyckoff_symbol
_atom_site_calc_flag
_atom_site_refinement_flags
_atom_site_disorder_assembly
_atom_site_disorder_group
Ge1 Ge 0.15833(5) 0.52428(7) 0.03383(4) 0.0308(2) Uani 1 4 e d . . .
Ge2 Ge 0.35336(5) 0.52655(7) 0.04874(3) 0.0263(2) Uani 1 4 e d . . .
Ge3 Ge 0.25396(5) 0.44915(7) -0.02668(3) 0.0261(2) Uani 1 4 e d . . .
Ge4 Ge 0.25533(5) 0.63270(7) 0.09750(3) 0.0268(2) Uani 1 4 e d . . .
Ge5 Ge 0.33931(5) 0.74489(7) 0.03877(3) 0.02282(19) Uani 1 4 e d . . .
Ge6 Ge 0.16777(5) 0.74246(7) 0.02663(3) 0.0262(2) Uani 1 4 e d . . .
Ge7 Ge 0.34606(5) 0.61275(7) -0.04124(3) 0.0263(2) Uani 1 4 e d . . .
Ge8 Ge 0.15814(6) 0.60920(7) -0.05589(4) 0.0353(2) Uani 1 4 e d . . .
Ge9 Ge 0.25086(5) 0.77867(7) -0.04734(3) 0.0290(2) Uani 1 4 e d . . .
Rb1 Rb 0.54802(5) 0.65310(8) 0.03437(4) 0.0446(2) Uani 1 4 e d . . .
Rb2 Rb -0.03523(7) 0.65601(10) 0.03991(5) 0.0566(3) Uani 1 4 e d . . .
K1 K 0.26494(8) 0.25172(12) 0.06956(6) 0.0160(3) Uani 1 4 e d . . .
K2 K 0.25537(10) 0.76013(15) 0.22926(7) 0.0291(4) Uani 1 4 e d . . .
O1 O 0.1049(3) 0.1722(5) 0.0306(2) 0.0315(13) Uani 1 4 e d . . .
O2 O 0.1272(3) 0.2518(5) 0.1320(3) 0.0345(14) Uani 1 4 e d . . .
O3 O 0.4291(3) 0.2385(5) 0.1354(2) 0.0300(13) Uani 1 4 e d . . .
O4 O 0.4081(3) 0.1645(4) 0.0326(2) 0.0262(12) Uani 1 4 e d . . .
O5 O 0.0938(3) 0.8028(5) 0.2378(2) 0.0328(13) Uani 1 4 e d . . .
O6 O 0.1795(3) 0.9515(5) 0.1808(2) 0.0311(13) Uani 1 4 e d . . .
O7 O 0.4233(3) 0.7305(5) 0.2279(2) 0.0330(13) Uani 1 4 e d . . .
O8 O 0.3312(4) 0.5755(5) 0.2796(2) 0.0360(14) Uani 1 4 e d . . .
N1 N 0.2878(4) 0.3352(6) 0.1721(3) 0.0321(15) Uani 1 4 e d . . .
H91 H 0.2886 0.4097 0.1674 0.039 Uiso 1 4 e calc R . .
N2 N 0.2488(4) 0.0672(6) -0.0013(3) 0.0295(15) Uani 1 4 e d . . .
H92 H 0.2529 0.0011 0.0153 0.035 Uiso 1 4 e calc R . .
N3 N 0.1849(4) 0.6534(6) 0.3105(3) 0.0327(16) Uani 1 4 e d . . .
H93 H 0.2005 0.6924 0.3394 0.039 Uiso 1 4 e calc R . .
N4 N 0.3337(4) 0.8866(5) 0.1619(3) 0.0263(14) Uani 1 4 e d . . .
H94 H 0.3257 0.8468 0.1325 0.032 Uiso 1 4 e calc R . .
N5 N 0.0435(5) 0.6391(7) 0.1414(3) 0.0403(18) Uani 1 4 e d . . .
H95A H 0.0898 0.6014 0.1428 0.048 Uiso 1 4 e calc R . .
H95B H 0.0526 0.7059 0.1560 0.048 Uiso 1 4 e calc R . .
N6 N -0.1266(5) 0.7005(8) 0.1286(4) 0.049(2) Uani 1 4 e d . . .
H96A H -0.1323 0.7739 0.1323 0.059 Uiso 1 4 e calc R . .
H96B H -0.1756 0.6702 0.1224 0.059 Uiso 1 4 e calc R . .
N7 N 0.5943(7) 0.5784(11) 0.1361(4) 0.077(3) Uani 1 4 e d . . .
H97A H 0.5530 0.5958 0.1531 0.093 Uiso 1 4 e calc R . .
H97B H 0.5946 0.5042 0.1340 0.093 Uiso 1 4 e calc R . .
N8 N 0.7183(7) 0.4112(9) 0.1826(4) 0.061(3) Uani 1 4 e d . . .
H98A H 0.7637 0.4233 0.1689 0.073 Uiso 1 4 e calc R . .
H98B H 0.6805 0.3853 0.1585 0.073 Uiso 1 4 e calc R . .
C1 C 0.0434(4) 0.1718(8) 0.0627(3) 0.0319(19) Uani 1 4 e d . . .
H1A H 0.0451 0.1032 0.0818 0.038 Uiso 1 4 e calc R . .
H1B H -0.0084 0.1770 0.0422 0.038 Uiso 1 4 e calc R . .
C2 C 0.0548(5) 0.2684(8) 0.0988(3) 0.033(2) Uani 1 4 e d . . .
H2A H 0.0577 0.3366 0.0799 0.039 Uiso 1 4 e calc R . .
H2B H 0.0101 0.2734 0.1184 0.039 Uiso 1 4 e calc R . .
C3 C 0.1426(6) 0.3419(9) 0.1673(4) 0.046(2) Uani 1 4 e d . . .
H3A H 0.0997 0.3478 0.1883 0.055 Uiso 1 4 e calc R . .
H3B H 0.1456 0.4109 0.1489 0.055 Uiso 1 4 e calc R . .
C4 C 0.2210(6) 0.3204(10) 0.2003(4) 0.043(2) Uani 1 4 e d . . .
H4A H 0.2262 0.3706 0.2291 0.052 Uiso 1 4 e calc R . .
H4B H 0.2213 0.2454 0.2133 0.052 Uiso 1 4 e calc R . .
C5 C 0.3643(6) 0.3141(8) 0.2021(3) 0.037(2) Uani 1 4 e d . . .
H5A H 0.3645 0.2396 0.2157 0.045 Uiso 1 4 e calc R . .
H5B H 0.3713 0.3651 0.2306 0.045 Uiso 1 4 e calc R . .
C6 C 0.4329(5) 0.3268(7) 0.1714(3) 0.0305(18) Uani 1 4 e d . . .
H6A H 0.4293 0.3974 0.1539 0.037 Uiso 1 4 e calc R . .
H6B H 0.4833 0.3242 0.1937 0.037 Uiso 1 4 e calc R . .
C7 C 0.4871(5) 0.2506(8) 0.1020(4) 0.0332(19) Uani 1 4 e d . . .
H7A H 0.5399 0.2523 0.1214 0.040 Uiso 1 4 e calc R . .
H7B H 0.4787 0.3198 0.0836 0.040 Uiso 1 4 e calc R . .
C8 C 0.4817(4) 0.1571(7) 0.0655(4) 0.0304(18) Uani 1 4 e d . . .
H8A H 0.5261 0.1599 0.0456 0.036 Uiso 1 4 e calc R . .
H8B H 0.4842 0.0875 0.0838 0.036 Uiso 1 4 e calc R . .
C9 C 0.3936(5) 0.0719(7) -0.0015(3) 0.0320(18) Uani 1 4 e d . . .
H9A H 0.3954 0.0038 0.0179 0.038 Uiso 1 4 e calc R . .
H9B H 0.4349 0.0686 -0.0239 0.038 Uiso 1 4 e calc R . .
C10 C 0.3146(6) 0.0832(7) -0.0323(3) 0.035(2) Uani 1 4 e d . . .
H10A H 0.3103 0.1562 -0.0476 0.042 Uiso 1 4 e calc R . .
H10B H 0.3100 0.0292 -0.0595 0.042 Uiso 1 4 e calc R . .
C11 C 0.1694(5) 0.0805(8) -0.0322(4) 0.036(2) Uani 1 4 e d . . .
H11A H 0.1678 0.1510 -0.0497 0.044 Uiso 1 4 e calc R . .
H11B H 0.1624 0.0226 -0.0578 0.044 Uiso 1 4 e calc R . .
C12 C 0.1032(5) 0.0755(7) -0.0013(4) 0.034(2) Uani 1 4 e d . . .
H12A H 0.0527 0.0721 -0.0234 0.041 Uiso 1 4 e calc R . .
H12B H 0.1080 0.0095 0.0197 0.041 Uiso 1 4 e calc R . .
C13 C 0.0980(5) 0.6608(9) 0.3009(4) 0.042(2) Uani 1 4 e d . . .
H13A H 0.0755 0.6387 0.3313 0.050 Uiso 1 4 e calc R . .
H13B H 0.0785 0.6098 0.2739 0.050 Uiso 1 4 e calc R . .
C14 C 0.0700(6) 0.7739(9) 0.2862(4) 0.044(2) Uani 1 4 e d . . .
H14A H 0.0122 0.7773 0.2843 0.053 Uiso 1 4 e calc R . .
H14B H 0.0926 0.8264 0.3118 0.053 Uiso 1 4 e calc R . .
C15 C 0.0664(6) 0.9084(9) 0.2217(4) 0.045(2) Uani 1 4 e d . . .
H15A H 0.0852 0.9624 0.2476 0.053 Uiso 1 4 e calc R . .
H15B H 0.0084 0.9093 0.2175 0.053 Uiso 1 4 e calc R . .
C16 C 0.0952(5) 0.9395(8) 0.1726(4) 0.038(2) Uani 1 4 e d . . .
H16A H 0.0805 0.8827 0.1473 0.046 Uiso 1 4 e calc R . .
H16B H 0.0707 1.0085 0.1602 0.046 Uiso 1 4 e calc R . .
C17 C 0.2105(5) 0.9854(7) 0.1352(3) 0.0313(18) Uani 1 4 e d . . .
H17A H 0.1880 1.0563 0.1238 0.038 Uiso 1 4 e calc R . .
H17B H 0.1964 0.9317 0.1083 0.038 Uiso 1 4 e calc R . .
C18 C 0.2997(5) 0.9944(7) 0.1465(3) 0.0336(19) Uani 1 4 e d . . .
H18A H 0.3217 1.0202 0.1165 0.040 Uiso 1 4 e calc R . .
H18B H 0.3135 1.0475 0.1737 0.040 Uiso 1 4 e calc R . .
C19 C 0.4208(5) 0.8876(7) 0.1737(3) 0.0310(18) Uani 1 4 e d . . .
H19A H 0.4360 0.9332 0.2035 0.037 Uiso 1 4 e calc R . .
H19B H 0.4441 0.9197 0.1454 0.037 Uiso 1 4 e calc R . .
C20 C 0.4523(5) 0.7739(8) 0.1834(4) 0.036(2) Uani 1 4 e d . . .
H20A H 0.4351 0.7270 0.1544 0.043 Uiso 1 4 e calc R . .
H20B H 0.5103 0.7753 0.1884 0.043 Uiso 1 4 e calc R . .
C21 C 0.4421(5) 0.6180(8) 0.2351(4) 0.036(2) Uani 1 4 e d . . .
H21A H 0.4994 0.6077 0.2362 0.043 Uiso 1 4 e calc R . .
H21B H 0.4158 0.5754 0.2067 0.043 Uiso 1 4 e calc R . .
C22 C 0.4157(5) 0.5780(9) 0.2837(4) 0.044(2) Uani 1 4 e d . . .
H22A H 0.4367 0.5044 0.2914 0.053 Uiso 1 4 e calc R . .
H22B H 0.4364 0.6267 0.3114 0.053 Uiso 1 4 e calc R . .
C23 C 0.3051(7) 0.5379(9) 0.3265(4) 0.049(3) Uani 1 4 e d . . .
H23A H 0.3262 0.5856 0.3545 0.059 Uiso 1 4 e calc R . .
H23B H 0.3237 0.4631 0.3341 0.059 Uiso 1 4 e calc R . .
C24 C 0.2142(6) 0.5414(8) 0.3194(4) 0.044(2) Uani 1 4 e d . . .
H24A H 0.1939 0.4952 0.2907 0.053 Uiso 1 4 e calc R . .
H24B H 0.1946 0.5119 0.3496 0.053 Uiso 1 4 e calc R . .
C25 C -0.0173(5) 0.5774(9) 0.1638(4) 0.040(2) Uani 1 4 e d . . .
H25A H 0.0068 0.5415 0.1948 0.047 Uiso 1 4 e calc R . .
H25B H -0.0392 0.5205 0.1403 0.047 Uiso 1 4 e calc R . .
C26 C -0.0835(6) 0.6531(11) 0.1759(4) 0.050(3) Uani 1 4 e d . . .
H26A H -0.1206 0.6119 0.1939 0.060 Uiso 1 4 e calc R . .
H26B H -0.0611 0.7124 0.1980 0.060 Uiso 1 4 e calc R . .
C27 C 0.6612(8) 0.6048(13) 0.1686(6) 0.077(4) Uani 1 4 e d . . .
H27A H 0.6497 0.6688 0.1885 0.093 Uiso 1 4 e calc R . .
H27B H 0.7035 0.6252 0.1486 0.093 Uiso 1 4 e calc R . .
C28 C 0.6923(8) 0.5081(11) 0.2061(4) 0.063(3) Uani 1 4 e d . . .
H28A H 0.7364 0.5359 0.2298 0.076 Uiso 1 4 e calc R . .
H28B H 0.6497 0.4878 0.2257 0.076 Uiso 1 4 e calc R . .

loop_
_atom_site_aniso_label
_atom_site_aniso_U_11
_atom_site_aniso_U_22
_atom_site_aniso_U_33
_atom_site_aniso_U_23
_atom_site_aniso_U_13
_atom_site_aniso_U_12
Ge1 0.0322(4) 0.0243(4) 0.0386(5) -0.0062(4) 0.0149(4) -0.0108(3)
Ge2 0.0276(4) 0.0220(4) 0.0280(4) 0.0031(3) -0.0018(3) 0.0049(3)
Ge3 0.0255(4) 0.0172(4) 0.0356(5) -0.0066(3) 0.0038(3) -0.0005(3)
Ge4 0.0286(4) 0.0298(5) 0.0226(4) 0.0013(3) 0.0052(3) -0.0043(3)
Ge5 0.0243(4) 0.0194(4) 0.0243(4) -0.0017(3) 0.0016(3) -0.0055(3)
Ge6 0.0243(4) 0.0194(4) 0.0350(5) -0.0033(3) 0.0044(3) 0.0042(3)
Ge7 0.0295(4) 0.0230(4) 0.0285(4) -0.0004(3) 0.0119(3) -0.0002(3)
Ge8 0.0427(5) 0.0226(5) 0.0345(5) -0.0020(4) -0.0186(4) 0.0005(4)
Ge9 0.0383(5) 0.0218(4) 0.0262(4) 0.0066(3) 0.0009(4) 0.0020(3)
Rb1 0.0377(5) 0.0398(5) 0.0567(6) 0.0031(4) 0.0071(4) 0.0010(4)
Rb2 0.0572(6) 0.0558(7) 0.0561(6) 0.0017(5) 0.0042(5) -0.0005(5)
K1 0.0177(6) 0.0130(7) 0.0176(7) -0.0002(6) 0.0036(5) -0.0001(5)
K2 0.0284(8) 0.0280(9) 0.0312(9) 0.0058(7) 0.0057(7) 0.0036(7)
O1 0.032(3) 0.024(3) 0.039(3) 0.002(3) 0.008(3) -0.002(2)
O2 0.031(3) 0.030(3) 0.042(4) 0.003(3) 0.004(3) 0.005(2)
O3 0.029(3) 0.023(3) 0.038(3) 0.001(3) 0.006(2) -0.002(2)
O4 0.026(3) 0.020(3) 0.032(3) 0.000(2) 0.001(2) 0.001(2)
O5 0.035(3) 0.037(3) 0.028(3) -0.005(3) 0.011(2) 0.005(3)
O6 0.035(3) 0.028(3) 0.029(3) 0.000(3) 0.002(2) 0.005(2)
O7 0.033(3) 0.033(3) 0.032(3) -0.002(3) -0.002(2) 0.000(2)
O8 0.042(3) 0.038(4) 0.029(3) 0.003(3) 0.004(3) 0.011(3)
N1 0.037(4) 0.023(4) 0.036(4) -0.004(3) 0.003(3) -0.002(3)
N2 0.034(4) 0.024(4) 0.031(4) -0.002(3) 0.003(3) -0.003(3)
N3 0.041(4) 0.029(4) 0.028(4) 0.000(3) 0.007(3) 0.000(3)
N4 0.029(3) 0.022(3) 0.027(3) -0.002(3) -0.001(3) 0.002(3)
N5 0.037(4) 0.045(5) 0.039(4) 0.002(4) 0.007(3) 0.005(3)
N6 0.039(4) 0.054(6) 0.053(5) 0.009(4) -0.005(4) -0.001(4)
N7 0.083(8) 0.083(8) 0.067(7) -0.026(7) 0.013(6) 0.021(7)
N8 0.076(7) 0.055(6) 0.049(6) 0.006(5) -0.002(5) 0.025(5)
C1 0.018(3) 0.037(5) 0.042(5) 0.016(4) 0.005(3) -0.001(3)
C2 0.023(4) 0.041(5) 0.036(5) 0.015(4) 0.011(3) 0.013(3)
C3 0.047(5) 0.042(6) 0.054(6) -0.011(5) 0.023(5) -0.001(4)
C4 0.044(5) 0.053(6) 0.036(5) -0.011(5) 0.018(4) -0.002(4)
C5 0.050(5) 0.031(5) 0.029(4) -0.004(4) -0.001(4) 0.001(4)
C6 0.034(4) 0.026(4) 0.028(4) 0.002(3) -0.007(3) -0.005(3)
C7 0.022(4) 0.038(5) 0.038(5) 0.012(4) -0.002(3) 0.001(3)
C8 0.021(4) 0.028(4) 0.043(5) 0.008(4) 0.006(3) 0.005(3)
C9 0.033(4) 0.026(4) 0.038(5) -0.007(4) 0.010(4) 0.000(3)
C10 0.055(5) 0.021(4) 0.031(5) -0.004(4) 0.015(4) -0.006(4)
C11 0.048(5) 0.024(4) 0.035(5) -0.007(4) -0.005(4) 0.011(4)
C12 0.031(4) 0.020(4) 0.048(5) -0.002(4) -0.008(4) -0.003(3)
C13 0.040(5) 0.057(6) 0.030(5) -0.006(4) 0.013(4) -0.016(4)
C14 0.042(5) 0.056(6) 0.038(5) -0.004(5) 0.018(4) 0.002(4)
C15 0.044(5) 0.040(5) 0.053(6) -0.001(5) 0.020(5) 0.013(4)
C16 0.030(4) 0.032(5) 0.051(6) 0.004(4) -0.003(4) 0.006(4)
C17 0.041(4) 0.024(4) 0.029(4) 0.002(3) 0.003(4) 0.004(3)
C18 0.049(5) 0.024(4) 0.028(4) 0.003(4) 0.003(4) 0.000(4)
C19 0.029(4) 0.037(5) 0.026(4) -0.004(4) 0.001(3) -0.007(3)
C20 0.024(4) 0.046(5) 0.038(5) -0.007(4) 0.007(3) 0.001(4)
C21 0.028(4) 0.035(5) 0.043(5) -0.006(4) -0.004(4) 0.009(4)
C22 0.038(5) 0.038(5) 0.051(6) -0.003(5) -0.013(4) 0.009(4)
C23 0.073(7) 0.045(6) 0.032(5) 0.013(5) 0.017(5) 0.019(5)
C24 0.065(6) 0.032(5) 0.038(5) 0.006(4) 0.017(5) 0.004(4)
C25 0.036(5) 0.047(6) 0.035(5) 0.012(4) 0.002(4) -0.006(4)
C26 0.040(5) 0.074(8) 0.036(5) 0.014(5) 0.003(4) -0.006(5)
C27 0.065(8) 0.087(11) 0.077(9) -0.027(8) -0.002(7) 0.028(7)
C28 0.085(9) 0.074(9) 0.032(6) 0.002(6) 0.009(6) 0.014(7)

loop_
_geom_bond_atom_site_label_1
_geom_bond_atom_site_label_2
_geom_bond_distance
_geom_bond_site_symmetry_2
_geom_bond_publ_flag
Ge1 Ge4 2.5562(14) . ?
Ge1 Ge3 2.5778(14) . ?
Ge1 Ge8 2.5866(15) . ?
Ge1 Ge6 2.6511(13) . ?
Ge1 Rb2 3.4414(17) 3_565 ?
Ge1 Rb2 3.6540(16) . ?
Ge1 K1 3.8153(18) . ?
Ge2 Ge4 2.5665(13) . ?
Ge2 Ge7 2.5879(13) . ?
Ge2 Ge3 2.6117(14) . ?
Ge2 Ge5 2.6608(13) . ?
Ge2 Rb1 3.6398(15) 3_665 ?
Ge2 Rb1 3.6849(14) . ?
Ge2 K1 3.7118(18) . ?
Ge3 Ge7 2.5740(12) . ?
Ge3 Ge8 2.5761(13) . ?
Ge3 K1 3.4786(18) . ?
Ge3 Rb1 3.5908(14) 3_665 ?
Ge3 Rb2 3.8751(16) 3_565 ?
Ge4 Ge6 2.5995(14) . ?
Ge4 Ge5 2.6115(13) . ?
Ge4 K2 3.812(2) . ?
Ge5 Ge9 2.5930(14) . ?
Ge5 Ge7 2.6666(12) . ?
Ge5 Ge6 2.8700(13) . ?
Ge5 Rb1 3.7064(14) . ?
Ge6 Ge9 2.5852(14) . ?
Ge6 Ge8 2.7023(14) . ?
Ge6 Rb2 3.6387(16) . ?
Ge7 Ge9 2.5616(13) . ?
Ge7 Rb1 3.6707(14) 3_665 ?
Ge7 Rb1 3.7567(17) . ?
Ge8 Ge9 2.5701(13) . ?
Ge8 Rb2 3.8704(17) 3_565 ?
Rb1 N7 2.853(13) . ?
Rb1 O4 2.981(6) 3_665 ?
Rb1 C8 3.488(9) 3_665 ?
Rb1 Ge3 3.5909(14) 3_665 ?
Rb1 C9 3.605(9) 3_665 ?
Rb1 Ge2 3.6399(15) 3_665 ?
Rb1 Ge7 3.6707(14) 3_665 ?
Rb1 Rb1 4.346(2) 3_665 ?
Rb1 K1 4.587(2) 3_665 ?
Rb2 N5 2.849(8) . ?
Rb2 O1 2.935(6) 3_565 ?
Rb2 N6 3.013(10) . ?
Rb2 C25 3.391(10) . ?
Rb2 C1 3.410(9) 3_565 ?
Rb2 Ge1 3.4413(17) 3_565 ?
Rb2 C12 3.549(9) 3_565 ?
Rb2 Ge8 3.8704(17) 3_565 ?
Rb2 Ge3 3.8751(16) 3_565 ?
Rb2 Rb2 4.555(3) 3_565 ?
K1 N1 2.875(8) . ?
K1 N2 2.905(7) . ?
K1 O4 2.915(6) . ?
K1 O1 2.928(6) . ?
K1 O2 3.016(6) . ?
K1 O3 3.082(6) . ?
K1 Rb1 4.587(2) 3_665 ?
K1 Rb2 4.669(2) 3_565 ?
K2 N4 2.804(7) . ?
K2 O5 2.811(6) . ?
K2 O8 2.822(6) . ?
K2 O7 2.859(6) . ?
K2 O6 2.866(6) . ?
K2 N3 2.890(7) . ?
K2 N8 2.952(10) 2_655 ?
K2 C28 3.510(13) 2_655 ?
O1 C1 1.422(10) . ?
O1 C12 1.440(11) . ?
O1 Rb2 2.935(6) 3_565 ?
O2 C2 1.425(10) . ?
O2 C3 1.438(12) . ?
O3 C7 1.405(10) . ?
O3 C6 1.427(10) . ?
O4 C8 1.424(9) . ?
O4 C9 1.440(10) . ?
O4 Rb1 2.980(6) 3_665 ?
O5 C15 1.406(12) . ?
O5 C14 1.434(11) . ?
O6 C16 1.418(10) . ?
O6 C17 1.436(10) . ?
O7 C21 1.404(11) . ?
O7 C20 1.431(11) . ?
O8 C22 1.415(11) . ?
O8 C23 1.442(11) . ?
N1 C4 1.439(11) . ?
N1 C5 1.449(11) . ?
N2 C10 1.472(11) . ?
N2 C11 1.487(11) . ?
N3 C24 1.450(12) . ?
N3 C13 1.458(12) . ?
N4 C18 1.460(11) . ?
N4 C19 1.462(10) . ?
N5 C25 1.454(12) . ?
N6 C26 1.482(13) . ?
N7 C27 1.366(17) . ?
N8 C28 1.420(16) . ?
N8 K2 2.952(10) 2_645 ?
C1 C2 1.506(14) . ?
C1 Rb2 3.410(9) 3_565 ?
C3 C4 1.511(15) . ?
C5 C6 1.504(13) . ?
C7 C8 1.483(13) . ?
C8 Rb1 3.488(9) 3_665 ?
C9 C10 1.476(13) . ?
C9 Rb1 3.605(9) 3_665 ?
C11 C12 1.465(13) . ?
C12 Rb2 3.549(9) 3_565 ?
C13 C14 1.482(15) . ?
C15 C16 1.491(14) . ?
C17 C18 1.499(12) . ?
C19 C20 1.485(13) . ?
C21 C22 1.496(15) . ?
C23 C24 1.520(15) . ?
C25 C26 1.509(15) . ?
C27 C28 1.579(19) . ?
C28 K2 3.510(13) 2_645 ?
